data_2003384
loop_
_publ_author_name
'Zhang, H.'
'Oki, A. R.'
'Wang, Y.'
'Maguire, J. A.'
'Hosmane, N. S.'

_publ_section_title
;
 A Trinuclear Terbium(III)--Carborane Cluster,
 [C~61~H~159~B~24~Li~6~O~5~Si~12~Tb~3~].C~6~H~6~
;
_journal_issue 4
_journal_name_full 'Acta Crystallographica Section C'
_journal_page_first 635
_journal_page_last 638
_journal_paper_doi 10.1107/S0108270194008164
_journal_volume 51
_journal_year 1995
_chemical_formula_moiety 'C61 H159 B24 Li6 O5 Si12 Tb3,C6 H6'
_chemical_formula_sum 'C67 H165 B24 Li6 O5 Si12 Tb3'
_chemical_formula_weight 2165.91
_chemical_name_systematic
;tris[2,3-di(trimethylsilyl)-2,3-dicarba-1-lithia-closo-
heptaborane-1\kO;4\kTb;5\k^2^Tb;6\kTb]-tris[2,3-di(trimethylsilyl)-2,3-dicarba-
1-terba-closo-heptaborane-1\kO';1\k^4^B;4\kLi;5\k^2^Li;6\kLi]-tris-\m~4~-
tetrahydrofuranyllithium-\m~3~-methoxy-\m~3~-oxide
;
_space_group_IT_number 2
_symmetry_cell_setting triclinic
_symmetry_space_group_name_Hall '-P 1'
_symmetry_space_group_name_H-M 'P -1'
_audit_creation_method SHELXL
_cell_angle_alpha 90.08(2)
_cell_angle_beta 89.97(2)
_cell_angle_gamma 69.16(2)
_cell_formula_units_Z 2
_cell_length_a 15.976(4)
_cell_length_b 16.627(4)
_cell_length_c 23.670(6)
_cell_measurement_reflns_used 24
_cell_measurement_temperature 230(2)
_cell_measurement_theta_max 14.0
_cell_measurement_theta_min 9.0
_cell_volume 5876(3)
_computing_cell_refinement 'R3m/V diffractometer control program'
_computing_data_collection 'R3m/V diffractometer control program'
_computing_data_reduction 'R3m/V diffractometer control program'
_computing_molecular_graphics 'SHELXTL-Plus (Sheldrick, 1990)'
_computing_publication_material SHELXL93
_computing_structure_refinement 'SHELXL93 (Sheldrick, 1994)'
_diffrn_ambient_temperature 230(2)
_diffrn_measurement_device 'R3m/V diffractometer'
_diffrn_measurement_method '\w/2\q scan'
_diffrn_radiation_monochromator graphite
_diffrn_radiation_source 'fine-focus sealed tube'
_diffrn_radiation_type MoK\a
_diffrn_radiation_wavelength 0.71073
_diffrn_reflns_av_R_equivalents 0.013
_diffrn_reflns_av_sigmaI/netI 0.021
_diffrn_reflns_limit_h_max 15
_diffrn_reflns_limit_h_min -15
_diffrn_reflns_limit_k_max 16
_diffrn_reflns_limit_k_min -16
_diffrn_reflns_limit_l_max 22
_diffrn_reflns_limit_l_min 0
_diffrn_reflns_number 10728
_diffrn_reflns_theta_max 20.04
_diffrn_reflns_theta_min 2.16
_diffrn_standards_decay_% 0
_diffrn_standards_interval_count 200
_diffrn_standards_number 3
_exptl_absorpt_coefficient_mu 1.944
_exptl_absorpt_correction_T_max 0.8981
_exptl_absorpt_correction_T_min 0.6672
_exptl_absorpt_correction_type semi-empirical
_exptl_crystal_colour orange
_exptl_crystal_density_diffrn 1.224
_exptl_crystal_description plates
_exptl_crystal_F_000 2216
_exptl_crystal_size_max 0.25
_exptl_crystal_size_mid 0.10
_exptl_crystal_size_min 0.05
_refine_diff_density_max 1.124
_refine_diff_density_min -0.700
_refine_ls_extinction_method none
_refine_ls_goodness_of_fit_all 1.025
_refine_ls_goodness_of_fit_obs 1.055
_refine_ls_matrix_type fullcycle
_refine_ls_number_parameters 1079
_refine_ls_number_reflns 10708
_refine_ls_number_restraints 15
_refine_ls_restrained_S_all 1.074
_refine_ls_restrained_S_obs 1.055
_refine_ls_R_factor_all 0.0332
_refine_ls_R_factor_obs 0.0289
_refine_ls_shift/esd_max -0.001
_refine_ls_shift/esd_mean 0.000
_refine_ls_structure_factor_coef Fsqd
_refine_ls_weighting_scheme
; calc w = 1/[\s^2^(Fo^2^) + (0.0410P)^2^ + 14.4051P]
  where P = (Fo^2^ + 2F~c~^2^)/3
;
_refine_ls_wR_factor_all 0.0793
_refine_ls_wR_factor_obs 0.0737
_reflns_number_observed 9679
_reflns_number_total 10728
_reflns_observed_criterion >2sigma(I)
_cod_data_source_file na1110.cif
_cod_data_source_block ro-tbbs1
_cod_database_code 2003384

loop_
_symmetry_equiv_pos_as_xyz
'x, y, z'
'-x, -y, -z'

loop_
_atom_site_aniso_label
_atom_site_aniso_U_11
_atom_site_aniso_U_12
_atom_site_aniso_U_13
_atom_site_aniso_U_22
_atom_site_aniso_U_23
_atom_site_aniso_U_33
Tb1 0.0304(2) -0.00532(13) 0.00192(12) 0.0271(2) 0.00133(12) 0.0295(2)
Tb2 0.0305(2) -0.01158(13) 0.00113(12) 0.0273(2) 0.00018(12) 0.0221(2)
Tb3 0.0306(2) -0.01147(13) -0.00027(12) 0.0263(2) -0.00154(12) 0.0222(2)
Li1 0.063(7) -0.009(5) 0.016(6) 0.042(6) 0.002(5) 0.047(7)
Li2 0.084(8) -0.053(7) -0.002(6) 0.088(9) -0.006(6) 0.022(6)
Li3 0.073(8) -0.017(6) -0.003(6) 0.042(6) -0.005(5) 0.053(7)
Li4 0.049(6) -0.022(5) -0.005(5) 0.053(7) 0.006(5) 0.039(6)
Li5 0.047(6) -0.005(5) 0.000(5) 0.035(6) -0.003(5) 0.041(6)
Li6 0.050(6) -0.024(5) 0.000(5) 0.055(7) 0.001(5) 0.036(6)
Si1 0.0512(12) 0.0027(10) 0.0165(10) 0.0532(12) -0.0054(10) 0.0515(13)
Si2 0.0518(12) 0.0058(10) -0.0056(10) 0.0552(13) 0.0130(10) 0.0538(13)
Si3 0.0496(12) -0.0343(11) -0.0199(11) 0.081(2) 0.0019(12) 0.082(2)
Si4 0.0841(15) -0.0327(11) -0.0083(10) 0.0510(12) -0.0073(9) 0.0469(12)
Si5 0.0780(14) -0.0401(11) -0.0066(9) 0.0614(12) 0.0065(9) 0.0264(10)
Si6 0.0462(11) -0.0205(10) 0.0160(9) 0.0665(13) -0.0101(10) 0.0456(12)
Si7 0.0627(12) -0.0051(9) 0.0065(10) 0.0367(11) -0.0147(9) 0.0484(12)
Si8 0.0614(12) -0.0055(9) -0.0040(9) 0.0328(10) 0.0082(9) 0.0471(12)
Si9 0.0529(13) -0.0130(11) -0.0319(11) 0.0725(14) -0.0018(12) 0.080(2)
Si10 0.093(2) -0.0560(13) -0.0048(10) 0.0829(15) 0.0023(10) 0.0238(11)
Si11 0.0710(13) -0.0260(10) 0.0081(10) 0.0462(11) 0.0072(9) 0.0415(11)
Si12 0.0484(12) -0.0389(12) 0.0011(11) 0.091(2) 0.0236(13) 0.085(2)
O100 0.031(2) -0.010(2) 0.001(2) 0.030(2) 0.001(2) 0.022(2)
O120 0.047(2) -0.022(2) -0.003(2) 0.032(2) 0.001(2) 0.039(2)
C121 0.074(6) -0.046(5) -0.001(5) 0.122(8) -0.035(5) 0.080(6)
C1 0.043(4) 0.000(3) 0.006(3) 0.029(3) -0.002(3) 0.048(4)
C2 0.045(4) 0.003(3) 0.007(3) 0.031(3) 0.000(3) 0.040(4)
B3 0.054(5) -0.002(3) 0.007(4) 0.024(4) 0.010(3) 0.041(5)
B4 0.050(5) -0.008(4) 0.004(4) 0.027(4) 0.001(3) 0.045(5)
B5 0.054(5) -0.006(3) 0.004(4) 0.023(4) -0.005(3) 0.037(5)
B6 0.059(5) -0.003(4) 0.004(4) 0.043(5) 0.001(4) 0.037(5)
C11 0.039(4) -0.016(3) -0.011(3) 0.042(4) 0.008(3) 0.047(4)
C12 0.054(4) -0.022(3) -0.011(3) 0.041(4) 0.005(3) 0.032(4)
B13 0.038(4) -0.008(4) -0.002(3) 0.036(4) 0.002(3) 0.032(4)
B14 0.034(4) -0.014(3) -0.009(3) 0.043(4) 0.003(3) 0.026(4)
B15 0.040(4) -0.015(4) -0.011(3) 0.047(5) 0.008(4) 0.031(4)
B16 0.046(4) -0.019(4) -0.010(4) 0.044(5) 0.003(4) 0.037(5)
C21 0.046(4) -0.026(3) 0.000(3) 0.039(4) 0.006(3) 0.024(3)
C22 0.043(4) -0.023(3) 0.005(3) 0.043(4) 0.000(3) 0.031(4)
B23 0.032(4) -0.021(4) -0.002(3) 0.053(5) 0.001(3) 0.026(4)
B24 0.056(5) -0.027(4) 0.007(4) 0.037(4) -0.002(3) 0.031(4)
B25 0.043(4) -0.019(4) 0.001(3) 0.033(4) 0.006(3) 0.034(4)
B26 0.053(5) -0.031(4) 0.007(4) 0.041(4) 0.003(3) 0.035(4)
C31 0.039(4) -0.006(3) 0.002(3) 0.029(3) -0.005(3) 0.037(4)
C32 0.034(3) -0.005(3) -0.001(3) 0.029(3) -0.002(3) 0.041(4)
B33 0.031(4) -0.004(3) -0.005(3) 0.031(4) 0.001(3) 0.032(4)
B34 0.026(4) -0.006(3) 0.000(3) 0.031(4) -0.001(3) 0.031(4)
B35 0.033(4) -0.010(3) 0.000(3) 0.043(4) 0.000(3) 0.022(4)
B36 0.034(4) -0.003(3) -0.001(3) 0.034(4) -0.004(3) 0.038(4)
C41 0.042(4) -0.025(3) -0.008(3) 0.045(4) -0.004(3) 0.035(4)
C42 0.049(4) -0.031(3) -0.006(3) 0.045(4) 0.001(3) 0.024(3)
B43 0.054(5) -0.025(4) 0.002(4) 0.039(4) -0.013(4) 0.035(4)
B44 0.057(5) -0.028(4) -0.005(3) 0.036(4) 0.002(3) 0.030(4)
B45 0.040(4) -0.029(4) -0.001(4) 0.050(5) -0.008(4) 0.035(4)
B46 0.062(5) -0.035(4) -0.001(4) 0.048(5) -0.004(4) 0.035(5)
C51 0.045(4) -0.016(3) 0.005(3) 0.037(4) -0.004(3) 0.035(4)
C52 0.042(4) -0.021(3) 0.009(3) 0.055(4) 0.003(3) 0.036(4)
B53 0.040(4) -0.008(4) 0.004(4) 0.039(4) 0.001(4) 0.037(4)
B54 0.036(4) -0.016(3) 0.006(3) 0.031(4) 0.000(3) 0.031(4)
B55 0.042(4) -0.012(3) 0.003(3) 0.034(4) -0.001(3) 0.031(4)
B56 0.042(4) -0.015(4) 0.012(4) 0.043(5) -0.002(4) 0.039(5)
C61 0.080(6) 0.009(4) 0.035(5) 0.061(5) -0.007(5) 0.099(7)
C62 0.057(5) -0.013(4) 0.021(4) 0.082(6) -0.003(4) 0.078(6)
C63 0.074(5) -0.018(5) 0.018(4) 0.120(7) -0.017(4) 0.043(5)
C64 0.058(5) -0.020(5) -0.013(4) 0.122(7) 0.013(5) 0.072(6)
C65 0.072(5) -0.004(4) -0.012(4) 0.088(6) 0.010(4) 0.058(5)
C66 0.088(6) 0.017(4) -0.010(5) 0.062(5) 0.025(4) 0.077(6)
C67 0.077(6) -0.042(6) -0.040(5) 0.162(9) -0.015(6) 0.089(7)
C68 0.101(7) -0.074(7) 0.001(7) 0.114(8) 0.012(7) 0.167(11)
C69 0.041(4) -0.023(5) -0.014(4) 0.115(7) 0.007(5) 0.098(7)
C70 0.153(9) -0.061(7) -0.010(5) 0.106(7) -0.005(5) 0.056(6)
C71 0.111(7) -0.011(5) 0.001(6) 0.066(6) -0.040(5) 0.112(8)
C72 0.167(10) -0.071(7) 0.030(7) 0.076(6) -0.026(6) 0.125(9)
C73 0.120(8) -0.017(6) -0.050(5) 0.107(7) 0.021(5) 0.060(6)
C74 0.150(8) -0.095(7) 0.001(5) 0.134(8) 0.018(5) 0.032(5)
C75 0.121(7) -0.066(5) -0.003(4) 0.090(6) -0.005(4) 0.032(4)
C76 0.059(5) -0.041(5) 0.028(4) 0.118(7) -0.005(5) 0.088(6)
C77 0.043(4) -0.009(4) 0.006(4) 0.095(6) -0.005(5) 0.077(6)
C78 0.092(6) -0.014(5) 0.018(5) 0.073(5) -0.030(4) 0.070(6)
C79 0.095(6) -0.021(4) 0.022(4) 0.063(5) -0.025(4) 0.057(5)
C80 0.078(6) 0.013(4) 0.007(5) 0.060(5) -0.023(5) 0.097(7)
C81 0.115(7) -0.034(5) -0.001(5) 0.056(5) -0.013(4) 0.066(5)
C82 0.092(6) -0.018(4) 0.011(4) 0.062(5) 0.021(4) 0.059(5)
C83 0.071(5) 0.006(4) -0.013(4) 0.072(5) 0.019(4) 0.066(5)
C84 0.161(9) -0.049(5) -0.012(6) 0.050(5) 0.019(4) 0.080(6)
C85 0.149(10) -0.024(6) -0.102(9) 0.070(6) 0.044(7) 0.178(11)
C86 0.088(6) -0.044(6) -0.056(6) 0.127(8) -0.003(6) 0.105(8)
C87 0.051(6) 0.019(6) -0.012(6) 0.183(11) -0.048(8) 0.140(10)
C88 0.139(9) -0.066(8) -0.029(6) 0.148(9) 0.074(7) 0.092(7)
C89 0.117(7) -0.057(6) 0.034(5) 0.112(7) -0.027(5) 0.047(5)
C90 0.211(12) -0.145(10) 0.012(6) 0.181(11) -0.040(6) 0.046(6)
C91 0.094(6) -0.029(4) -0.009(4) 0.062(5) 0.015(4) 0.048(5)
C92 0.096(6) -0.038(4) 0.000(5) 0.052(5) 0.005(4) 0.099(7)
C93 0.104(7) -0.026(5) 0.027(5) 0.091(6) 0.018(5) 0.063(6)
C94 0.061(6) -0.017(5) 0.044(6) 0.133(8) 0.033(7) 0.133(9)
C95 0.077(6) -0.073(6) -0.034(6) 0.158(9) 0.037(7) 0.117(8)
C96 0.091(7) -0.083(7) -0.020(7) 0.127(8) 0.032(7) 0.167(10)
O101 0.122(4) -0.022(3) 0.060(4) 0.042(3) 0.004(3) 0.091(4)
O106 0.141(5) -0.099(4) -0.009(3) 0.110(4) 0.006(3) 0.040(3)
C107 0.149(8) -0.097(7) 0.003(5) 0.119(8) 0.004(5) 0.054(5)
C108 0.161(10) -0.055(7) -0.013(7) 0.084(7) 0.009(6) 0.091(8)
C109 0.156(9) -0.060(7) -0.008(6) 0.086(7) -0.014(5) 0.088(7)
C110 0.154(9) -0.103(7) -0.038(6) 0.120(8) 0.018(5) 0.071(6)
O111 0.091(4) -0.031(3) 0.007(3) 0.044(3) -0.015(3) 0.098(4)
C112 0.266(19) -0.154(13) 0.240(21) 0.148(12) -0.230(18) 0.517(33)
C113 0.125(11) -0.019(8) 0.006(13) 0.082(9) -0.041(12) 0.348(24)
C114 0.311(22) -0.124(13) 0.156(17) 0.096(10) -0.060(10) 0.268(19)
C115 0.140(12) -0.069(11) 0.079(14) 0.152(13) -0.178(15) 0.415(27)

loop_
_atom_site_label
_atom_site_occupancy
_atom_site_fract_x
_atom_site_fract_y
_atom_site_fract_z
_atom_site_U_iso_or_equiv
_atom_site_thermal_displace_type
_atom_site_calc_flag
_atom_site_refinement_flags
_atom_site_type_symbol
Tb1 1 0.12806(2) 0.41559(2) 0.253671(11) 0.03033(10) Uani d . Tb
Tb2 1 0.33535(2) 0.30432(2) 0.168492(11) 0.02630(9) Uani d . Tb
Tb3 1 0.34421(2) 0.29445(2) 0.327249(11) 0.02599(9) Uani d . Tb
Li1 1 0.2405(7) 0.5635(7) 0.1719(5) 0.053(3) Uani d . Li
Li2 1 0.4786(8) 0.4259(8) 0.2469(4) 0.059(3) Uani d . Li
Li3 1 0.2518(8) 0.5499(7) 0.3427(5) 0.057(3) Uani d . Li
Li4 1 0.1515(7) 0.2069(7) 0.1904(4) 0.046(3) Uani d . Li
Li5 1 0.3280(7) 0.1081(6) 0.2384(4) 0.044(3) Uani d . Li
Li6 1 0.1743(7) 0.1881(7) 0.3147(4) 0.046(3) Uani d . Li
Si1 1 -0.08237(13) 0.59523(12) 0.34505(8) 0.0577(5) Uani d . Si
Si2 1 -0.08888(13) 0.62081(13) 0.17930(8) 0.0604(6) Uani d . Si
Si3 1 -0.06655(13) 0.26335(15) 0.11484(10) 0.0681(6) Uani d . Si
Si4 1 0.15912(14) 0.13004(12) 0.04529(8) 0.0583(5) Uani d . Si
Si5 1 0.34650(13) 0.37571(12) -0.00374(7) 0.0511(5) Uani d . Si
Si6 1 0.57271(12) 0.24696(13) 0.07081(8) 0.0527(5) Uani d . Si
Si7 1 0.51091(13) -0.06273(11) 0.16186(8) 0.0527(5) Uani d . Si
Si8 1 0.49074(13) -0.05864(11) 0.32451(8) 0.0501(5) Uani d . Si
Si9 1 0.59526(14) 0.21646(14) 0.41030(10) 0.0709(6) Uani d . Si
Si10 1 0.38437(15) 0.34610(14) 0.50060(7) 0.0599(6) Uani d . Si
Si11 1 0.15966(13) 0.12894(12) 0.46635(8) 0.0515(5) Uani d . Si
Si12 1 -0.04998(13) 0.2400(2) 0.37561(10) 0.0711(6) Uani d . Si
O100 1 0.2727(2) 0.3473(2) 0.24988(14) 0.0280(9) Uani d . O
O120 1 0.2068(2) 0.1295(2) 0.2465(2) 0.0368(9) Uani d . O
C121 1 0.1851(5) 0.0539(6) 0.2488(3) 0.089(3) Uani d . C
H12A 1 0.2176(5) 0.0178(6) 0.2796(3) 0.133 Uiso calc R H
H12B 1 0.2017(5) 0.0227(6) 0.2135(3) 0.133 Uiso calc R H
H12C 1 0.1213(5) 0.0696(6) 0.2550(3) 0.133 Uiso calc R H
C1 1 0.0130(4) 0.5674(4) 0.2927(3) 0.044(2) Uani d . C
C2 1 0.0078(4) 0.5751(4) 0.2295(3) 0.043(2) Uani d . C
B3 1 0.1001(5) 0.5708(4) 0.2054(3) 0.043(2) Uani d . B
B4 1 0.1672(5) 0.5629(4) 0.2587(3) 0.043(2) Uani d . B
B5 1 0.1077(5) 0.5582(4) 0.3146(3) 0.040(2) Uani d . B
B6 1 0.0549(5) 0.6386(5) 0.2642(3) 0.051(2) Uani d . B
C11 1 0.0475(4) 0.2673(4) 0.1296(3) 0.042(2) Uani d . C
C12 1 0.1344(4) 0.2174(4) 0.1003(2) 0.041(2) Uani d . C
B13 1 0.2077(5) 0.2560(4) 0.1128(3) 0.037(2) Uani d . B
B14 1 0.1590(4) 0.3418(4) 0.1511(3) 0.034(2) Uani d . B
B15 1 0.0570(5) 0.3421(5) 0.1651(3) 0.039(2) Uani d . B
B16 1 0.0971(5) 0.3258(5) 0.0926(3) 0.042(2) Uani d . B
C21 1 0.3772(4) 0.3736(3) 0.0730(2) 0.0333(14) Uani d . C
C22 1 0.4647(4) 0.3237(4) 0.1011(2) 0.0369(15) Uani d . C
B23 1 0.4739(5) 0.3635(5) 0.1590(3) 0.035(2) Uani d . B
B24 1 0.3823(5) 0.4491(5) 0.1680(3) 0.038(2) Uani d . B
B25 1 0.3210(5) 0.4497(4) 0.1118(3) 0.035(2) Uani d . B
B26 1 0.4349(5) 0.4329(5) 0.1006(3) 0.039(2) Uani d . B
C31 1 0.4618(4) 0.0334(3) 0.2094(2) 0.0369(15) Uani d . C
C32 1 0.4572(4) 0.0333(3) 0.2730(2) 0.0366(15) Uani d . C
B33 1 0.4365(4) 0.1241(4) 0.2972(3) 0.033(2) Uani d . B
B34 1 0.4320(4) 0.1877(4) 0.2425(3) 0.030(2) Uani d . B
B35 1 0.4418(4) 0.1261(4) 0.1863(3) 0.034(2) Uani d . B
B36 1 0.5198(5) 0.0857(4) 0.2432(3) 0.038(2) Uani d . B
C41 1 0.4871(4) 0.3005(4) 0.3873(2) 0.0381(15) Uani d . C
C42 1 0.4066(4) 0.3477(4) 0.4225(2) 0.0356(15) Uani d . C
B43 1 0.3447(5) 0.4302(5) 0.3922(3) 0.041(2) Uani d . B
B44 1 0.3953(5) 0.4360(4) 0.3321(3) 0.038(2) Uani d . B
B45 1 0.4846(5) 0.3485(5) 0.3304(3) 0.038(2) Uani d . B
B46 1 0.4609(5) 0.4092(5) 0.3937(3) 0.044(2) Uani d . B
C51 1 0.1477(4) 0.2037(4) 0.4049(2) 0.0386(15) Uani d . C
C52 1 0.0638(4) 0.2488(4) 0.3714(2) 0.043(2) Uani d . C
B53 1 0.0742(5) 0.3225(5) 0.3359(3) 0.041(2) Uani d . B
B54 1 0.1721(4) 0.3269(4) 0.3522(3) 0.032(2) Uani d . B
B55 1 0.2198(5) 0.2436(4) 0.3930(3) 0.036(2) Uani d . B
B56 1 0.1068(5) 0.3121(5) 0.4090(3) 0.042(2) Uani d . B
C61 1 -0.1575(5) 0.7098(5) 0.3373(4) 0.090(3) Uani d . C
H61A 1 -0.1828(5) 0.7190(5) 0.2996(4) 0.135 Uiso calc R H
H61B 1 -0.1234(5) 0.7470(5) 0.3434(4) 0.135 Uiso calc R H
H61C 1 -0.2054(5) 0.7230(5) 0.3650(4) 0.135 Uiso calc R H
C62 1 -0.1492(5) 0.5242(5) 0.3377(3) 0.075(2) Uani d . C
H62A 1 -0.1753(5) 0.5309(5) 0.3003(3) 0.113 Uiso calc R H
H62B 1 -0.1964(5) 0.5399(5) 0.3658(3) 0.113 Uiso calc R H
H62C 1 -0.1105(5) 0.4648(5) 0.3432(3) 0.113 Uiso calc R H
C63 1 -0.0347(5) 0.5789(6) 0.4174(3) 0.083(3) Uani d . C
H63A 1 0.0008(5) 0.6150(6) 0.4230(3) 0.125 Uiso calc R H
H63B 1 0.0030(5) 0.5190(6) 0.4223(3) 0.125 Uiso calc R H
H63C 1 -0.0829(5) 0.5942(6) 0.4449(3) 0.125 Uiso calc R H
C64 1 -0.1923(5) 0.5999(6) 0.1980(3) 0.087(3) Uani d . C
H64A 1 -0.1788(5) 0.5383(6) 0.2004(3) 0.131 Uiso calc R H
H64B 1 -0.2374(5) 0.6241(6) 0.1692(3) 0.131 Uiso calc R H
H64C 1 -0.2147(5) 0.6264(6) 0.2342(3) 0.131 Uiso calc R H
C65 1 -0.0538(5) 0.5752(5) 0.1075(3) 0.079(2) Uani d . C
H65A 1 -0.0380(5) 0.5133(5) 0.1086(3) 0.119 Uiso calc R H
H65B 1 -0.0024(5) 0.5888(5) 0.0953(3) 0.119 Uiso calc R H
H65C 1 -0.1028(5) 0.5999(5) 0.0812(3) 0.119 Uiso calc R H
C66 1 -0.1185(5) 0.7391(5) 0.1753(3) 0.088(3) Uani d . C
H66A 1 -0.0656(5) 0.7520(5) 0.1655(3) 0.131 Uiso calc R H
H66B 1 -0.1413(5) 0.7648(5) 0.2116(3) 0.131 Uiso calc R H
H66C 1 -0.1640(5) 0.7624(5) 0.1466(3) 0.131 Uiso calc R H
C67 1 -0.0894(6) 0.2647(7) 0.0380(4) 0.109(3) Uani d . C
H67A 1 -0.0819(6) 0.3148(7) 0.0210(4) 0.164 Uiso calc R H
H67B 1 -0.1503(6) 0.2672(7) 0.0321(4) 0.164 Uiso calc R H
H67C 1 -0.0480(6) 0.2129(7) 0.0207(4) 0.164 Uiso calc R H
C68 1 -0.0806(6) 0.1678(6) 0.1482(5) 0.118(4) Uani d . C
H68A 1 -0.0685(6) 0.1678(6) 0.1883(5) 0.177 Uiso calc R H
H68B 1 -0.0392(6) 0.1158(6) 0.1311(5) 0.177 Uiso calc R H
H68C 1 -0.1416(6) 0.1701(6) 0.1425(5) 0.177 Uiso calc R H
C69 1 -0.1539(4) 0.3590(5) 0.1467(4) 0.086(3) Uani d . C
H69A 1 -0.1436(4) 0.3601(5) 0.1871(4) 0.129 Uiso calc R H
H69B 1 -0.2125(4) 0.3559(5) 0.1401(4) 0.129 Uiso calc R H
H69C 1 -0.1509(4) 0.4110(5) 0.1297(4) 0.129 Uiso calc R H
C70 1 0.1309(7) 0.1732(6) -0.0275(3) 0.101(3) Uani d . C
H70A 1 0.0670(7) 0.2050(6) -0.0301(3) 0.152 Uiso calc R H
H70B 1 0.1477(7) 0.1260(6) -0.0543(3) 0.152 Uiso calc R H
H70C 1 0.1632(7) 0.2113(6) -0.0360(3) 0.152 Uiso calc R H
C71 1 0.2809(6) 0.0709(5) 0.0469(4) 0.102(3) Uani d . C
H71A 1 0.3121(6) 0.1103(5) 0.0393(4) 0.153 Uiso calc R H
H71B 1 0.2968(6) 0.0261(5) 0.0183(4) 0.153 Uiso calc R H
H71C 1 0.2980(6) 0.0451(5) 0.0838(4) 0.153 Uiso calc R H
C72 1 0.1041(7) 0.0507(6) 0.0600(4) 0.115(4) Uani d . C
H72A 1 0.0396(7) 0.0796(6) 0.0595(4) 0.172 Uiso calc R H
H72B 1 0.1226(7) 0.0251(6) 0.0968(4) 0.172 Uiso calc R H
H72C 1 0.1214(7) 0.0061(6) 0.0313(4) 0.172 Uiso calc R H
C73 1 0.2428(6) 0.4704(6) -0.0173(3) 0.102(3) Uani d . C
H73A 1 0.1946(6) 0.4667(6) 0.0063(3) 0.153 Uiso calc R H
H73B 1 0.2261(6) 0.4710(6) -0.0567(3) 0.153 Uiso calc R H
H73C 1 0.2536(6) 0.5229(6) -0.0085(3) 0.153 Uiso calc R H
C74 1 0.4337(6) 0.3888(6) -0.0505(3) 0.093(3) Uani d . C
H74A 1 0.4467(6) 0.4391(6) -0.0388(3) 0.140 Uiso calc R H
H74B 1 0.4124(6) 0.3961(6) -0.0892(3) 0.140 Uiso calc R H
H74C 1 0.4877(6) 0.3382(6) -0.0479(3) 0.140 Uiso calc R H
C75 1 0.3217(6) 0.2797(5) -0.0260(3) 0.074(2) Uani d . C
H75A 1 0.2760(6) 0.2728(5) -0.0015(3) 0.110 Uiso calc R H
H75B 1 0.3757(6) 0.2291(5) -0.0234(3) 0.110 Uiso calc R H
H75C 1 0.3004(6) 0.2870(5) -0.0647(3) 0.110 Uiso calc R H
C76 1 0.6393(5) 0.3106(6) 0.0433(3) 0.086(3) Uani d . C
H76A 1 0.6061(5) 0.3486(6) 0.0135(3) 0.129 Uiso calc R H
H76B 1 0.6958(5) 0.2718(6) 0.0284(3) 0.129 Uiso calc R H
H76C 1 0.6506(5) 0.3445(6) 0.0737(3) 0.129 Uiso calc R H
C77 1 0.6407(4) 0.1765(5) 0.1273(3) 0.076(2) Uani d . C
H77A 1 0.6084(4) 0.1420(5) 0.1429(3) 0.114 Uiso calc R H
H77B 1 0.6520(4) 0.2117(5) 0.1569(3) 0.114 Uiso calc R H
H77C 1 0.6972(4) 0.1389(5) 0.1116(3) 0.114 Uiso calc R H
C78 1 0.5574(5) 0.1751(5) 0.0144(3) 0.083(2) Uani d . C
H78A 1 0.5219(5) 0.2097(5) -0.0161(3) 0.124 Uiso calc R H
H78B 1 0.5267(5) 0.1391(5) 0.0299(3) 0.124 Uiso calc R H
H78C 1 0.6154(5) 0.1390(5) -0.0001(3) 0.124 Uiso calc R H
C79 1 0.5364(5) -0.0272(5) 0.0919(3) 0.073(2) Uani d . C
H79A 1 0.5788(5) 0.0020(5) 0.0964(3) 0.110 Uiso calc R H
H79B 1 0.4817(5) 0.0120(5) 0.0751(3) 0.110 Uiso calc R H
H79C 1 0.5619(5) -0.0768(5) 0.0675(3) 0.110 Uiso calc R H
C80 1 0.6191(5) -0.1420(5) 0.1891(4) 0.089(3) Uani d . C
H80A 1 0.6614(5) -0.1130(5) 0.1952(4) 0.133 Uiso calc R H
H80B 1 0.6435(5) -0.1878(5) 0.1617(4) 0.133 Uiso calc R H
H80C 1 0.6084(5) -0.1660(5) 0.2245(4) 0.133 Uiso calc R H
C81 1 0.4299(6) -0.1175(5) 0.1501(3) 0.078(2) Uani d . C
H81A 1 0.4150(6) -0.1371(5) 0.1860(3) 0.117 Uiso calc R H
H81B 1 0.4563(6) -0.1665(5) 0.1253(3) 0.117 Uiso calc R H
H81C 1 0.3760(6) -0.0777(5) 0.1330(3) 0.117 Uiso calc R H
C82 1 0.4259(5) -0.0189(5) 0.3903(3) 0.073(2) Uani d . C
H82A 1 0.4391(5) 0.0299(5) 0.4048(3) 0.110 Uiso calc R H
H82B 1 0.4424(5) -0.0645(5) 0.4183(3) 0.110 Uiso calc R H
H82C 1 0.3624(5) -0.0014(5) 0.3823(3) 0.110 Uiso calc R H
C83 1 0.6127(5) -0.0950(5) 0.3412(3) 0.078(2) Uani d . C
H83A 1 0.6472(5) -0.1159(5) 0.3070(3) 0.117 Uiso calc R H
H83B 1 0.6276(5) -0.1409(5) 0.3688(3) 0.117 Uiso calc R H
H83C 1 0.6268(5) -0.0471(5) 0.3563(3) 0.117 Uiso calc R H
C84 1 0.4606(7) -0.1516(5) 0.3006(3) 0.094(3) Uani d . C
H84A 1 0.4928(7) -0.1752(5) 0.2660(3) 0.141 Uiso calc R H
H84B 1 0.3967(7) -0.1326(5) 0.2936(3) 0.141 Uiso calc R H
H84C 1 0.4767(7) -0.1956(5) 0.3296(3) 0.141 Uiso calc R H
C85 1 0.5816(7) 0.1147(6) 0.4345(5) 0.136(5) Uani d . C
H85A 1 0.5543(7) 0.0925(6) 0.4046(5) 0.204 Uiso calc R H
H85B 1 0.5435(7) 0.1265(6) 0.4677(5) 0.204 Uiso calc R H
H85C 1 0.6398(7) 0.0725(6) 0.4436(5) 0.204 Uiso calc R H
C86 1 0.6476(6) 0.2580(6) 0.4682(4) 0.105(3) Uani d . C
H86A 1 0.6072(6) 0.2739(6) 0.5003(4) 0.158 Uiso calc R H
H86B 1 0.6597(6) 0.3080(6) 0.4551(4) 0.158 Uiso calc R H
H86C 1 0.7033(6) 0.2136(6) 0.4795(4) 0.158 Uiso calc R H
C87 1 0.6747(5) 0.1865(8) 0.3496(4) 0.141(5) Uani d . C
H87A 1 0.6486(5) 0.1647(8) 0.3189(4) 0.212 Uiso calc R H
H87B 1 0.7303(5) 0.1424(8) 0.3613(4) 0.212 Uiso calc R H
H87C 1 0.6867(5) 0.2368(8) 0.3369(4) 0.212 Uiso calc R H
C88 1 0.4373(7) 0.2395(7) 0.5361(4) 0.122(4) Uani d . C
H88A 1 0.5018(7) 0.2197(7) 0.5310(4) 0.183 Uiso calc R H
H88B 1 0.4144(7) 0.1981(7) 0.5196(4) 0.183 Uiso calc R H
H88C 1 0.4233(7) 0.2454(7) 0.5762(4) 0.183 Uiso calc R H
C89 1 0.2629(5) 0.3782(6) 0.5125(3) 0.087(3) Uani d . C
H89A 1 0.2322(5) 0.4334(6) 0.4948(3) 0.131 Uiso calc R H
H89B 1 0.2507(5) 0.3827(6) 0.5528(3) 0.131 Uiso calc R H
H89C 1 0.2417(5) 0.3353(6) 0.4962(3) 0.131 Uiso calc R H
C90 1 0.4249(8) 0.4262(7) 0.5365(3) 0.126(4) Uani d . C
H90A 1 0.4889(8) 0.4100(7) 0.5305(3) 0.189 Uiso calc R H
H90B 1 0.4127(8) 0.4270(7) 0.5767(3) 0.189 Uiso calc R H
H90C 1 0.3942(8) 0.4830(7) 0.5208(3) 0.189 Uiso calc R H
C91 1 0.2593(5) 0.1233(5) 0.5087(3) 0.068(2) Uani d . C
H91A 1 0.2527(5) 0.1804(5) 0.5221(3) 0.102 Uiso calc R H
H91B 1 0.3126(5) 0.1011(5) 0.4853(3) 0.102 Uiso calc R H
H91C 1 0.2648(5) 0.0854(5) 0.5407(3) 0.102 Uiso calc R H
C92 1 0.1772(5) 0.0175(4) 0.4421(4) 0.079(2) Uani d . C
H92A 1 0.1263(5) 0.0178(4) 0.4198(4) 0.119 Uiso calc R H
H92B 1 0.1834(5) -0.0195(4) 0.4747(4) 0.119 Uiso calc R H
H92C 1 0.2312(5) -0.0038(4) 0.4194(4) 0.119 Uiso calc R H
C93 1 0.0626(6) 0.1668(5) 0.5163(3) 0.088(3) Uani d . C
H93A 1 0.0081(6) 0.1711(5) 0.4964(3) 0.132 Uiso calc R H
H93B 1 0.0570(6) 0.2229(5) 0.5312(3) 0.132 Uiso calc R H
H93C 1 0.0722(6) 0.1262(5) 0.5471(3) 0.132 Uiso calc R H
C94 1 -0.1197(5) 0.3120(6) 0.4310(4) 0.113(4) Uani d . C
H94A 1 -0.1218(5) 0.3703(6) 0.4247(4) 0.170 Uiso calc R H
H94B 1 -0.0939(5) 0.2925(6) 0.4679(4) 0.170 Uiso calc R H
H94C 1 -0.1800(5) 0.3108(6) 0.4295(4) 0.170 Uiso calc R H
C95 1 -0.1046(6) 0.2738(7) 0.3050(4) 0.109(3) Uani d . C
H95A 1 -0.0684(6) 0.2364(7) 0.2759(4) 0.163 Uiso calc R H
H95B 1 -0.1099(6) 0.3328(7) 0.2974(4) 0.163 Uiso calc R H
H95C 1 -0.1637(6) 0.2698(7) 0.3053(4) 0.163 Uiso calc R H
C96 1 -0.0466(6) 0.1278(6) 0.3883(5) 0.116(4) Uani d . C
H96A 1 -0.0102(6) 0.0899(6) 0.3594(5) 0.175 Uiso calc R H
H96B 1 -0.1069(6) 0.1269(6) 0.3869(5) 0.175 Uiso calc R H
H96C 1 -0.0209(6) 0.1086(6) 0.4252(5) 0.175 Uiso calc R H
O101 1 0.2401(4) 0.6733(3) 0.1520(2) 0.087(2) Uani d D O
C102 1 0.1782(6) 0.7509(4) 0.1720(4) 0.201(6) Uiso d D C
H10A 1 0.2011(6) 0.7698(4) 0.2060(4) 0.301 Uiso calc R H
H10B 1 0.1213(6) 0.7441(4) 0.1814(4) 0.301 Uiso calc R H
C103 1 0.1651(7) 0.8151(5) 0.1255(5) 0.218(7) Uiso d D C
H10C 1 0.1218(7) 0.8108(5) 0.0975(5) 0.326 Uiso calc R H
H10D 1 0.1461(7) 0.8741(5) 0.1401(5) 0.326 Uiso calc R H
C104 1 0.2580(7) 0.7862(6) 0.1019(4) 0.165(5) Uiso d D C
H10E 1 0.2587(7) 0.8063(6) 0.0631(4) 0.247 Uiso calc R H
H10F 1 0.2979(7) 0.8053(6) 0.1254(4) 0.247 Uiso calc R H
C105 1 0.2822(5) 0.6908(5) 0.1043(3) 0.153(5) Uiso d D C
H10G 1 0.2617(5) 0.6700(5) 0.0702(3) 0.230 Uiso calc R H
H10H 1 0.3473(5) 0.6621(5) 0.1073(3) 0.230 Uiso calc R H
O106 1 0.5571(4) 0.4877(3) 0.2477(2) 0.082(2) Uani d . O
C107 1 0.5713(7) 0.5354(6) 0.2014(3) 0.094(3) Uani d . C
H10I 1 0.5282(7) 0.5393(6) 0.1712(3) 0.140 Uiso calc R H
H10J 1 0.6321(7) 0.5085(6) 0.1864(3) 0.140 Uiso calc R H
C108 1 0.5580(7) 0.6217(6) 0.2249(4) 0.109(3) Uani d . C
H10K 1 0.4957(7) 0.6604(6) 0.2205(4) 0.164 Uiso calc R H
H10L 1 0.5974(7) 0.6472(6) 0.2062(4) 0.164 Uiso calc R H
C109 1 0.5823(7) 0.6045(6) 0.2870(4) 0.105(3) Uani d . C
H10M 1 0.6378(7) 0.6147(6) 0.2954(4) 0.158 Uiso calc R H
H10N 1 0.5344(7) 0.6425(6) 0.3110(4) 0.158 Uiso calc R H
C110 1 0.5939(7) 0.5147(6) 0.2971(4) 0.100(3) Uani d . C
H11A 1 0.6574(7) 0.4797(6) 0.3015(4) 0.150 Uiso calc R H
H11B 1 0.5617(7) 0.5091(6) 0.3312(4) 0.150 Uiso calc R H
O111 1 0.2472(4) 0.6582(3) 0.3690(2) 0.0753(15) Uani d . O
C112 1 0.1739(11) 0.7200(9) 0.3925(9) 0.289(13) Uani d . C
H11C 1 0.1210(11) 0.7232(9) 0.3704(9) 0.433 Uiso calc R H
H11D 1 0.1655(11) 0.7016(9) 0.4307(9) 0.433 Uiso calc R H
C113 1 0.1777(9) 0.7994(8) 0.3957(8) 0.190(7) Uani d . C
H11E 1 0.1781(9) 0.8174(8) 0.4351(8) 0.285 Uiso calc R H
H11F 1 0.1269(9) 0.8415(8) 0.3761(8) 0.285 Uiso calc R H
C114 1 0.2573(13) 0.7909(8) 0.3692(7) 0.211(9) Uani d . C
H11G 1 0.2917(13) 0.8180(8) 0.3915(7) 0.317 Uiso calc R H
H11H 1 0.2464(13) 0.8173(8) 0.3316(7) 0.317 Uiso calc R H
C115 1 0.3056(9) 0.6970(9) 0.3649(8) 0.231(10) Uani d . C
H11I 1 0.3371(9) 0.6829(9) 0.3286(8) 0.347 Uiso calc R H
H11J 1 0.3500(9) 0.6777(9) 0.3952(8) 0.347 Uiso calc R H
C131 1 0.1882(10) 0.0164(9) 0.7409(6) 0.169(5) Uiso d D C
H131 1 0.2506(10) -0.0129(9) 0.7404(6) 0.253 Uiso calc R H
C132 1 0.1476(10) 0.0149(11) 0.7916(7) 0.208(7) Uiso d D C
H132 1 0.1792(10) -0.0076(11) 0.8249(7) 0.311 Uiso calc R H
C133 1 0.0562(10) 0.0497(10) 0.7886(7) 0.199(6) Uiso d D C
H133 1 0.0201(10) 0.0541(10) 0.8207(7) 0.298 Uiso calc R H
C134 1 0.0200(10) 0.0778(9) 0.7367(6) 0.167(5) Uiso d D C
H134 1 -0.0426(10) 0.0932(9) 0.7346(6) 0.251 Uiso calc R H
C135 1 0.0606(9) 0.0869(10) 0.6875(6) 0.181(6) Uiso d D C
H135 1 0.0291(9) 0.1130(10) 0.6549(6) 0.271 Uiso calc R H
C136 1 0.1520(10) 0.0539(10) 0.6909(6) 0.188(6) Uiso d D C
H136 1 0.1883(10) 0.0569(10) 0.6603(6) 0.282 Uiso calc R H
H3 1 0.1121(32) 0.5903(32) 0.1634(23) 0.040(3) Uiso d . H
H4 1 0.2310(34) 0.5824(31) 0.2595(21) 0.040(3) Uiso d . H
H5 1 0.1275(32) 0.5603(31) 0.3626(23) 0.040(3) Uiso d . H
H6 1 0.0167(33) 0.7147(34) 0.2662(21) 0.040(3) Uiso d . H
H13 1 0.2688(36) 0.2351(32) 0.0924(22) 0.040(3) Uiso d . H
H14 1 0.1805(32) 0.3997(33) 0.1576(21) 0.040(3) Uiso d . H
H15 1 0.0012(34) 0.3954(33) 0.1858(21) 0.040(3) Uiso d . H
H16 1 0.0738(32) 0.3624(32) 0.0528(23) 0.040(3) Uiso d . H
H23 1 0.5301(36) 0.3447(32) 0.1799(22) 0.040(3) Uiso d . H
H24 1 0.3728(32) 0.5018(34) 0.1978(22) 0.040(3) Uiso d . H
H25 1 0.2643(35) 0.4999(34) 0.0999(22) 0.040(3) Uiso d . H
H26 1 0.4655(33) 0.4666(33) 0.0763(22) 0.040(3) Uiso d . H
H33 1 0.4437(32) 0.1375(31) 0.3463(22) 0.040(3) Uiso d . H
H34 1 0.4425(32) 0.2521(34) 0.2431(21) 0.040(3) Uiso d . H
H35 1 0.4545(32) 0.1433(31) 0.1426(23) 0.040(3) Uiso d . H
H36 1 0.5897(37) 0.0701(32) 0.2428(21) 0.040(3) Uiso d . H
H43 1 0.2840(33) 0.4823(33) 0.4150(21) 0.040(3) Uiso d . H
H44 1 0.3822(32) 0.4949(33) 0.3057(22) 0.040(3) Uiso d . H
H45 1 0.5435(35) 0.3274(31) 0.3018(22) 0.040(3) Uiso d . H
H46 1 0.4943(34) 0.4396(34) 0.4136(22) 0.040(3) Uiso d . H
H53 1 0.0203(35) 0.3710(34) 0.3152(22) 0.040(3) Uiso d . H
H54 1 0.1932(32) 0.3829(34) 0.3459(21) 0.040(3) Uiso d . H
H55 1 0.2834(35) 0.2295(31) 0.4181(22) 0.040(3) Uiso d . H
H56 1 0.0756(34) 0.3457(33) 0.4446(23) 0.040(3) Uiso d . H

loop_
_atom_type_symbol
_atom_type_description
_atom_type_scat_source
_atom_type_scat_dispersion_real
_atom_type_scat_dispersion_imag
C C 'International Tables Vol C Tables 4.2.6.8 and 6.1.1.4' 0.0033 0.001
H H 'International Tables Vol C Tables 4.2.6.8 and 6.1.1.4' 0.0000 0.000
B B 'International Tables Vol C Tables 4.2.6.8 and 6.1.1.4' 0.0013 0.000
O O 'International Tables Vol C Tables 4.2.6.8 and 6.1.1.4' 0.0106 0.006
Si Si 'International Tables Vol C Tables 4.2.6.8 and 6.1.1.4' 0.0817 0.0
Cl Cl 'International Tables Vol C Tables 4.2.6.8 and 6.1.1.4' 0.1484 0.1
Tb Tb 'International Tables Vol C Tables 4.2.6.8 and 6.1.1.4' -0.1723 4.
Li Li 'International Tables Vol C Tables 4.2.6.8 and 6.1.1.4' -0.0003 0.

loop_
_geom_angle_atom_site_label_1
_geom_angle_atom_site_label_2
_geom_angle_atom_site_label_3
_geom_angle
_geom_angle_publ_flag
O100 Tb1 B14 74.8(2) ?
O100 Tb1 B5 104.7(2) ?
B14 Tb1 B5 146.1(2) ?
O100 Tb1 C1 137.9(2) ?
B14 Tb1 C1 133.5(2) ?
B5 Tb1 C1 33.5(2) ?
O100 Tb1 B3 105.3(2) ?
B14 Tb1 B3 89.7(2) ?
B5 Tb1 B3 57.3(2) ?
C1 Tb1 B3 55.1(2) ?
O100 Tb1 B54 74.3(2) ?
B14 Tb1 B54 124.0(2) ?
B5 Tb1 B54 86.9(2) ?
C1 Tb1 B54 100.0(2) ?
B3 Tb1 B54 143.4(2) ?
O100 Tb1 C2 138.3(2) ?
B14 Tb1 C2 101.8(2) ?
B5 Tb1 C2 55.5(2) ?
C1 Tb1 C2 32.1(2) ?
B3 Tb1 C2 33.3(2) ?
B54 Tb1 C2 131.8(2) ?
O100 Tb1 B4 86.0(2) ?
B14 Tb1 B4 112.6(2) ?
B5 Tb1 B4 35.3(2) ?
C1 Tb1 B4 56.3(2) ?
B3 Tb1 B4 34.8(2) ?
B54 Tb1 B4 110.6(2) ?
C2 Tb1 B4 56.3(2) ?
O100 Tb1 B53 102.5(2) ?
B14 Tb1 B53 114.7(2) ?
B5 Tb1 B53 98.6(2) ?
C1 Tb1 B53 92.2(2) ?
B3 Tb1 B53 147.0(2) ?
B54 Tb1 B53 34.4(2) ?
C2 Tb1 B53 115.8(2) ?
B4 Tb1 B53 132.5(2) ?
O100 Tb1 B15 104.8(2) ?
B14 Tb1 B15 34.7(2) ?
B5 Tb1 B15 145.8(2) ?
C1 Tb1 B15 114.0(2) ?
B3 Tb1 B15 98.1(2) ?
B54 Tb1 B15 117.6(2) ?
C2 Tb1 B15 90.7(2) ?
B4 Tb1 B15 131.8(2) ?
B53 Tb1 B15 91.5(2) ?
O100 Tb2 B34 74.6(2) ?
O100 Tb2 B14 74.8(2) ?
B34 Tb2 B14 123.9(2) ?
O100 Tb2 B25 105.3(2) ?
B34 Tb2 B25 145.2(2) ?
B14 Tb2 B25 88.1(2) ?
O100 Tb2 C22 139.67(15) ?
B34 Tb2 C22 101.8(2) ?
B14 Tb2 C22 131.3(2) ?
B25 Tb2 C22 55.2(2) ?
O100 Tb2 C21 138.62(15) ?
B34 Tb2 C21 133.5(2) ?
B14 Tb2 C21 99.7(2) ?
B25 Tb2 C21 33.4(2) ?
C22 Tb2 C21 32.1(2) ?
O100 Tb2 B23 107.0(2) ?
B34 Tb2 B23 89.0(2) ?
B14 Tb2 B23 145.0(2) ?
B25 Tb2 B23 57.3(2) ?
C22 Tb2 B23 33.0(2) ?
C21 Tb2 B23 55.1(2) ?
O100 Tb2 B24 87.4(2) ?
B34 Tb2 B24 111.7(2) ?
B14 Tb2 B24 112.5(2) ?
B25 Tb2 B24 35.1(2) ?
C22 Tb2 B24 56.0(2) ?
C21 Tb2 B24 56.3(2) ?
B23 Tb2 B24 35.0(2) ?
O100 Tb2 B13 102.5(2) ?
B34 Tb2 B13 113.4(2) ?
B14 Tb2 B13 34.7(2) ?
B25 Tb2 B13 100.7(2) ?
C22 Tb2 B13 115.1(2) ?
C21 Tb2 B13 92.6(2) ?
B23 Tb2 B13 146.9(2) ?
B24 Tb2 B13 134.8(2) ?
O100 Tb2 B35 104.0(2) ?
B34 Tb2 B35 34.4(2) ?
B14 Tb2 B35 116.6(2) ?
B25 Tb2 B35 145.7(2) ?
C22 Tb2 B35 90.7(2) ?
C21 Tb2 B35 114.5(2) ?
B23 Tb2 B35 97.2(2) ?
B24 Tb2 B35 130.8(2) ?
B13 Tb2 B35 89.9(2) ?
O100 Tb3 B54 75.5(2) ?
O100 Tb3 B45 105.6(2) ?
B54 Tb3 B45 147.6(2) ?
O100 Tb3 B34 73.5(2) ?
B54 Tb3 B34 123.4(2) ?
B45 Tb3 B34 86.6(2) ?
O100 Tb3 C41 138.86(15) ?
B54 Tb3 C41 133.9(2) ?
B45 Tb3 C41 33.5(2) ?
B34 Tb3 C41 99.5(2) ?
O100 Tb3 B43 107.2(2) ?
B54 Tb3 B43 90.8(2) ?
B45 Tb3 B43 57.5(2) ?
B34 Tb3 B43 143.4(2) ?
C41 Tb3 B43 55.0(2) ?
O100 Tb3 C42 139.81(15) ?
B54 Tb3 C42 102.7(2) ?
B45 Tb3 C42 55.1(2) ?
B34 Tb3 C42 131.1(2) ?
C41 Tb3 C42 31.9(2) ?
B43 Tb3 C42 33.0(2) ?
O100 Tb3 B44 87.8(2) ?
B54 Tb3 B44 114.5(2) ?
B45 Tb3 B44 34.9(2) ?
B34 Tb3 B44 110.4(2) ?
C41 Tb3 B44 55.9(2) ?
B43 Tb3 B44 35.1(2) ?
C42 Tb3 B44 55.7(2) ?
O100 Tb3 B33 102.1(2) ?
B54 Tb3 B33 113.3(2) ?
B45 Tb3 B33 98.3(2) ?
B34 Tb3 B33 35.1(2) ?
C41 Tb3 B33 91.3(2) ?
B43 Tb3 B33 145.9(2) ?
C42 Tb3 B33 114.6(2) ?
B44 Tb3 B33 132.1(2) ?
O100 Tb3 B55 104.8(2) ?
B54 Tb3 B55 34.1(2) ?
B45 Tb3 B55 145.7(2) ?
B34 Tb3 B55 117.2(2) ?
C41 Tb3 B55 113.8(2) ?
B43 Tb3 B55 98.3(2) ?
C42 Tb3 B55 91.1(2) ?
B44 Tb3 B55 132.4(2) ?
B33 Tb3 B55 90.5(2) ?
O101 Li1 B3 111.2(5) ?
O101 Li1 B25 116.2(5) ?
B3 Li1 B25 119.1(5) ?
O101 Li1 B4 113.0(5) ?
B3 Li1 B4 40.5(3) ?
B25 Li1 B4 130.6(5) ?
O101 Li1 B24 116.0(6) ?
B3 Li1 B24 132.4(5) ?
B25 Li1 B24 40.8(3) ?
B4 Li1 B24 111.1(5) ?
O106 Li2 B23 112.6(5) ?
O106 Li2 B45 112.7(5) ?
B23 Li2 B45 120.6(5) ?
O106 Li2 B24 116.1(6) ?
B23 Li2 B24 41.2(3) ?
B45 Li2 B24 130.9(5) ?
O106 Li2 B44 114.5(5) ?
B23 Li2 B44 132.6(5) ?
B45 Li2 B44 40.4(3) ?
B24 Li2 B44 110.0(5) ?
O111 Li3 B43 116.6(6) ?
O111 Li3 B5 109.5(5) ?
B43 Li3 B5 120.3(5) ?
O111 Li3 B4 111.3(5) ?
B43 Li3 B4 132.0(5) ?
B5 Li3 B4 40.7(3) ?
O111 Li3 B44 119.2(6) ?
B43 Li3 B44 40.8(3) ?
B5 Li3 B44 130.8(5) ?
B4 Li3 B44 109.7(5) ?
O120 Li4 C12 142.0(6) ?
O120 Li4 C11 154.9(6) ?
C12 Li4 C11 41.0(3) ?
O120 Li4 B15 149.0(6) ?
C12 Li4 B15 68.9(4) ?
C11 Li4 B15 40.6(3) ?
O120 Li4 B13 132.0(5) ?
C12 Li4 B13 40.4(3) ?
C11 Li4 B13 68.7(4) ?
B15 Li4 B13 69.5(4) ?
O120 Li4 B14 137.7(5) ?
C12 Li4 B14 66.3(3) ?
C11 Li4 B14 66.6(3) ?
B15 Li4 B14 40.5(3) ?
B13 Li4 B14 39.7(3) ?
O120 Li5 C32 142.4(6) ?
O120 Li5 C31 153.5(6) ?
C32 Li5 C31 40.8(3) ?
O120 Li5 B35 148.3(6) ?
C32 Li5 B35 69.0(4) ?
C31 Li5 B35 40.7(3) ?
O120 Li5 B33 133.8(5) ?
C32 Li5 B33 40.0(3) ?
C31 Li5 B33 68.2(4) ?
B35 Li5 B33 69.4(4) ?
O120 Li5 B34 138.7(5) ?
C32 Li5 B34 66.8(4) ?
C31 Li5 B34 66.7(3) ?
B35 Li5 B34 40.3(3) ?
B33 Li5 B34 40.4(3) ?
O120 Li6 C52 144.3(6) ?
O120 Li6 C51 157.0(6) ?
C52 Li6 C51 40.8(3) ?
O120 Li6 B53 131.8(6) ?
C52 Li6 B53 40.4(3) ?
C51 Li6 B53 68.4(4) ?
O120 Li6 B55 147.0(6) ?
C52 Li6 B55 68.7(4) ?
C51 Li6 B55 40.4(3) ?
B53 Li6 B55 69.2(4) ?
O120 Li6 B54 135.3(5) ?
C52 Li6 B54 66.6(4) ?
C51 Li6 B54 66.4(4) ?
B53 Li6 B54 40.1(3) ?
B55 Li6 B54 40.1(3) ?
C63 Si1 C62 106.9(4) ?
C63 Si1 C61 108.8(4) ?
C62 Si1 C61 109.5(4) ?
C63 Si1 C1 108.4(3) ?
C62 Si1 C1 112.2(3) ?
C61 Si1 C1 110.8(3) ?
C66 Si2 C64 107.6(4) ?
C66 Si2 C65 108.0(4) ?
C64 Si2 C65 107.4(4) ?
C66 Si2 C2 108.9(3) ?
C64 Si2 C2 115.5(3) ?
C65 Si2 C2 109.1(3) ?
C67 Si3 C68 110.2(5) ?
C67 Si3 C69 107.6(4) ?
C68 Si3 C69 106.1(4) ?
C67 Si3 C11 111.8(4) ?
C68 Si3 C11 111.4(4) ?
C69 Si3 C11 109.6(3) ?
C71 Si4 C72 107.0(4) ?
C71 Si4 C70 106.9(4) ?
C72 Si4 C70 109.7(4) ?
C71 Si4 C12 106.8(3) ?
C72 Si4 C12 113.3(4) ?
C70 Si4 C12 112.7(3) ?
C74 Si5 C75 109.5(4) ?
C74 Si5 C73 106.1(4) ?
C75 Si5 C73 106.3(4) ?
C74 Si5 C21 112.1(3) ?
C75 Si5 C21 113.1(3) ?
C73 Si5 C21 109.4(3) ?
C77 Si6 C76 106.6(4) ?
C77 Si6 C78 107.0(4) ?
C76 Si6 C78 110.2(4) ?
C77 Si6 C22 110.1(3) ?
C76 Si6 C22 108.6(3) ?
C78 Si6 C22 114.1(3) ?
C81 Si7 C79 107.2(4) ?
C81 Si7 C80 109.7(4) ?
C79 Si7 C80 106.3(4) ?
C81 Si7 C31 110.8(3) ?
C79 Si7 C31 109.6(3) ?
C80 Si7 C31 113.1(3) ?
C82 Si8 C84 105.9(4) ?
C82 Si8 C83 108.9(4) ?
C84 Si8 C83 110.1(4) ?
C82 Si8 C32 107.1(3) ?
C84 Si8 C32 113.3(3) ?
C83 Si8 C32 111.4(3) ?
C86 Si9 C87 108.3(5) ?
C86 Si9 C85 108.8(4) ?
C87 Si9 C85 106.4(6) ?
C86 Si9 C41 110.8(3) ?
C87 Si9 C41 109.5(4) ?
C85 Si9 C41 112.9(4) ?
C89 Si10 C88 106.3(4) ?
C89 Si10 C90 108.6(4) ?
C88 Si10 C90 108.3(5) ?
C89 Si10 C42 109.2(3) ?
C88 Si10 C42 115.6(4) ?
C90 Si10 C42 108.6(3) ?
C91 Si11 C92 107.0(4) ?
C91 Si11 C93 105.7(4) ?
C92 Si11 C93 110.0(4) ?
C91 Si11 C51 109.6(3) ?
C92 Si11 C51 111.4(3) ?
C93 Si11 C51 112.9(3) ?
C94 Si12 C96 109.0(4) ?
C94 Si12 C95 109.1(4) ?
C96 Si12 C95 106.8(5) ?
C94 Si12 C52 111.3(4) ?
C96 Si12 C52 113.6(3) ?
C95 Si12 C52 106.8(3) ?
Tb2 O100 Tb3 120.07(15) yes
Tb2 O100 Tb1 119.01(15) yes
Tb3 O100 Tb1 118.89(15) yes
C121 O120 Li4 116.1(5) yes
C121 O120 Li5 113.7(5) yes
Li4 O120 Li5 105.6(5) yes
C121 O120 Li6 108.5(5) yes
Li4 O120 Li6 106.6(5) yes
Li5 O120 Li6 105.6(5) yes
C2 C1 B5 111.3(5) ?
C2 C1 B6 64.3(4) ?
B5 C1 B6 65.7(4) ?
C2 C1 Si1 128.1(4) ?
B5 C1 Si1 118.5(5) ?
B6 C1 Si1 125.1(4) ?
C2 C1 Tb1 74.9(3) ?
B5 C1 Tb1 72.9(3) ?
B6 C1 Tb1 102.2(4) ?
Si1 C1 Tb1 132.3(3) ?
C1 C2 B3 109.7(5) ?
C1 C2 B6 63.3(4) ?
B3 C2 B6 65.6(4) ?
C1 C2 Si2 132.6(4) ?
B3 C2 Si2 114.5(4) ?
B6 C2 Si2 122.2(4) ?
C1 C2 Tb1 73.0(3) ?
B3 C2 Tb1 72.8(3) ?
B6 C2 Tb1 100.7(4) ?
Si2 C2 Tb1 136.0(3) ?
C2 B3 B4 107.7(5) ?
C2 B3 B6 61.3(4) ?
B4 B3 B6 63.4(4) ?
C2 B3 Li1 178.3(6) ?
B4 B3 Li1 70.6(5) ?
B6 B3 Li1 117.6(5) ?
C2 B3 Tb1 73.9(3) ?
B4 B3 Tb1 73.5(3) ?
B6 B3 Tb1 99.5(4) ?
Li1 B3 Tb1 105.3(3) ?
B3 B4 B5 104.6(6) ?
B3 B4 B6 62.2(4) ?
B5 B4 B6 61.7(4) ?
B3 B4 Li1 68.9(5) ?
B5 B4 Li1 172.9(6) ?
B6 B4 Li1 115.6(5) ?
B3 B4 Li3 173.6(6) ?
B5 B4 Li3 69.0(5) ?
B6 B4 Li3 113.6(5) ?
Li1 B4 Li3 117.5(5) ?
B3 B4 Tb1 71.7(4) ?
B5 B4 Tb1 70.9(3) ?
B6 B4 Tb1 98.1(4) ?
Li1 B4 Tb1 103.7(4) ?
Li3 B4 Tb1 105.0(4) ?
C1 B5 B4 106.6(6) ?
C1 B5 B6 60.9(4) ?
B4 B5 B6 63.2(4) ?
C1 B5 Li3 176.2(6) ?
B4 B5 Li3 70.2(5) ?
B6 B5 Li3 115.5(5) ?
C1 B5 Tb1 73.5(3) ?
B4 B5 Tb1 73.9(4) ?
B6 B5 Tb1 100.4(4) ?
Li3 B5 Tb1 106.9(4) ?
C1 B6 C2 52.4(4) ?
C1 B6 B5 53.4(4) ?
C2 B6 B5 93.1(5) ?
C1 B6 B3 92.3(5) ?
C2 B6 B3 53.1(4) ?
B5 B6 B3 94.1(5) ?
C1 B6 B4 94.8(5) ?
C2 B6 B4 94.8(5) ?
B5 B6 B4 55.1(4) ?
B3 B6 B4 54.5(4) ?
C12 C11 B15 110.8(5) ?
C12 C11 B16 63.5(4) ?
B15 C11 B16 67.8(4) ?
C12 C11 Si3 127.6(4) ?
B15 C11 Si3 120.1(4) ?
B16 C11 Si3 125.4(4) ?
C12 C11 Li4 69.2(4) ?
B15 C11 Li4 74.5(4) ?
B16 C11 Li4 99.9(4) ?
Si3 C11 Li4 134.7(4) ?
C11 C12 B13 111.5(5) ?
C11 C12 B16 63.8(4) ?
B13 C12 B16 67.2(4) ?
C11 C12 Si4 129.8(4) ?
B13 C12 Si4 118.0(4) ?
B16 C12 Si4 130.0(4) ?
C11 C12 Li4 69.9(4) ?
B13 C12 Li4 75.6(4) ?
B16 C12 Li4 100.4(5) ?
Si4 C12 Li4 129.5(4) ?
C12 B13 B14 105.8(5) ?
C12 B13 B16 60.3(4) ?
B14 B13 B16 62.1(4) ?
C12 B13 Li4 64.0(4) ?
B14 B13 Li4 75.3(4) ?
B16 B13 Li4 91.5(5) ?
C12 B13 Tb2 162.0(5) ?
B14 B13 Tb2 69.8(3) ?
B16 B13 Tb2 126.4(4) ?
Li4 B13 Tb2 98.2(3) ?
B13 B14 B15 105.9(5) ?
B13 B14 B16 63.6(4) ?
B15 B14 B16 63.8(4) ?
B13 B14 Li4 65.0(4) ?
B15 B14 Li4 64.1(4) ?
B16 B14 Li4 87.1(4) ?
B13 B14 Tb1 148.4(4) ?
B15 B14 Tb1 78.3(3) ?
B16 B14 Tb1 138.7(4) ?
Li4 B14 Tb1 90.8(3) ?
B13 B14 Tb2 75.5(3) ?
B15 B14 Tb2 156.2(4) ?
B16 B14 Tb2 132.7(4) ?
Li4 B14 Tb2 96.7(3) ?
Tb1 B14 Tb2 88.5(2) ?
C11 B15 B14 105.4(5) ?
C11 B15 B16 60.0(4) ?
B14 B15 B16 61.2(4) ?
C11 B15 Li4 64.9(4) ?
B14 B15 Li4 75.4(4) ?
B16 B15 Li4 91.6(5) ?
C11 B15 Tb1 155.1(4) ?
B14 B15 Tb1 67.0(3) ?
B16 B15 Tb1 125.7(4) ?
Li4 B15 Tb1 90.2(3) ?
C12 B16 C11 52.8(4) ?
C12 B16 B14 94.0(5) ?
C11 B16 B14 94.7(5) ?
C12 B16 B13 52.5(4) ?
C11 B16 B13 92.5(5) ?
B14 B16 B13 54.3(4) ?
C12 B16 B15 91.6(5) ?
C11 B16 B15 52.2(4) ?
B14 B16 B15 55.0(4) ?
B13 B16 B15 93.2(5) ?
C22 C21 B25 109.9(5) ?
C22 C21 B26 64.0(4) ?
B25 C21 B26 65.1(4) ?
C22 C21 Si5 128.7(4) ?
B25 C21 Si5 118.8(4) ?
B26 C21 Si5 123.5(4) ?
C22 C21 Tb2 73.6(3) ?
B25 C21 Tb2 72.5(3) ?
B26 C21 Tb2 101.0(3) ?
Si5 C21 Tb2 135.1(3) ?
C21 C22 B23 111.5(5) ?
C21 C22 B26 63.6(4) ?
B23 C22 B26 65.5(4) ?
C21 C22 Si6 130.7(4) ?
B23 C22 Si6 114.9(4) ?
B26 C22 Si6 124.0(4) ?
C21 C22 Tb2 74.3(3) ?
B23 C22 Tb2 74.0(3) ?
B26 C22 Tb2 101.3(3) ?
Si6 C22 Tb2 134.0(3) ?
C22 B23 B24 107.0(5) ?
C22 B23 B26 61.5(4) ?
B24 B23 B26 62.6(4) ?
C22 B23 Li2 176.6(6) ?
B24 B23 Li2 70.3(5) ?
B26 B23 Li2 117.8(5) ?
C22 B23 Tb2 73.0(3) ?
B24 B23 Tb2 73.6(3) ?
B26 B23 Tb2 99.1(4) ?
Li2 B23 Tb2 104.2(4) ?
B25 B24 B23 104.1(5) ?
B25 B24 B26 61.6(4) ?
B23 B24 B26 61.9(4) ?
B25 B24 Li2 171.6(6) ?
B23 B24 Li2 68.6(5) ?
B26 B24 Li2 116.0(5) ?
B25 B24 Li1 68.4(5) ?
B23 B24 Li1 172.0(6) ?
B26 B24 Li1 114.7(5) ?
Li2 B24 Li1 118.7(5) ?
B25 B24 Tb2 70.5(3) ?
B23 B24 Tb2 71.5(3) ?
B26 B24 Tb2 97.6(4) ?
Li2 B24 Tb2 102.5(4) ?
Li1 B24 Tb2 102.7(4) ?
C21 B25 B24 107.4(5) ?
C21 B25 B26 61.3(4) ?
B24 B25 B26 62.8(4) ?
C21 B25 Li1 178.2(6) ?
B24 B25 Li1 70.8(5) ?
B26 B25 Li1 117.2(5) ?
C21 B25 Tb2 74.1(3) ?
B24 B25 Tb2 74.4(3) ?
B26 B25 Tb2 100.3(4) ?
Li1 B25 Tb2 105.5(3) ?
C21 B26 C22 52.4(3) ?
C21 B26 B25 53.6(4) ?
C22 B26 B25 92.8(4) ?
C21 B26 B23 93.4(4) ?
C22 B26 B23 53.0(4) ?
B25 B26 B23 95.2(5) ?
C21 B26 B24 96.2(4) ?
C22 B26 B24 95.2(4) ?
B25 B26 B24 55.6(4) ?
B23 B26 B24 55.5(4) ?
C32 C31 B35 111.1(5) ?
C32 C31 B36 64.0(4) ?
B35 C31 B36 67.3(4) ?
C32 C31 Si7 126.9(4) ?
B35 C31 Si7 120.5(4) ?
B36 C31 Si7 125.7(4) ?
C32 C31 Li5 69.3(4) ?
B35 C31 Li5 74.4(4) ?
B36 C31 Li5 99.6(4) ?
Si7 C31 Li5 134.7(4) ?
C31 C32 B33 111.3(5) ?
C31 C32 B36 62.9(4) ?
B33 C32 B36 67.0(4) ?
C31 C32 Si8 130.5(4) ?
B33 C32 Si8 117.3(4) ?
B36 C32 Si8 129.7(4) ?
C31 C32 Li5 69.9(4) ?
B33 C32 Li5 75.4(4) ?
B36 C32 Li5 99.4(4) ?
Si8 C32 Li5 130.9(4) ?
C32 B33 B34 106.4(5) ?
C32 B33 B36 60.8(4) ?
B34 B33 B36 61.9(4) ?
C32 B33 Li5 64.6(4) ?
B34 B33 Li5 74.8(4) ?
B36 B33 Li5 91.3(4) ?
C32 B33 Tb3 161.3(4) ?
B34 B33 Tb3 70.2(3) ?
B36 B33 Tb3 127.1(4) ?
Li5 B33 Tb3 97.1(3) ?
B35 B34 B33 105.1(5) ?
B35 B34 B36 63.1(4) ?
B33 B34 B36 62.7(4) ?
B35 B34 Li5 64.5(4) ?
B33 B34 Li5 64.7(4) ?
B36 B34 Li5 86.7(4) ?
B35 B34 Tb2 79.8(3) ?
B33 B34 Tb2 149.5(4) ?
B36 B34 Tb2 139.4(4) ?
Li5 B34 Tb2 92.2(3) ?
B35 B34 Tb3 155.9(4) ?
B33 B34 Tb3 74.6(3) ?
B36 B34 Tb3 131.7(4) ?
Li5 B34 Tb3 95.2(3) ?
Tb2 B34 Tb3 88.8(2) ?
C31 B35 B34 105.7(5) ?
C31 B35 B36 59.6(4) ?
B34 B35 B36 61.8(4) ?
C31 B35 Li5 65.0(4) ?
B34 B35 Li5 75.2(4) ?
B36 B35 Li5 91.4(4) ?
C31 B35 Tb2 155.4(4) ?
B34 B35 Tb2 65.7(3) ?
B36 B35 Tb2 125.0(4) ?
Li5 B35 Tb2 90.5(3) ?
C31 B36 C32 53.0(3) ?
C31 B36 B34 95.5(5) ?
C32 B36 B34 94.9(4) ?
C31 B36 B33 92.7(5) ?
C32 B36 B33 52.2(4) ?
B34 B36 B33 55.4(4) ?
C31 B36 B35 53.1(4) ?
C32 B36 B35 92.7(5) ?
B34 B36 B35 55.1(4) ?
B33 B36 B35 94.2(4) ?
C42 C41 B45 110.5(5) ?
C42 C41 B46 63.7(4) ?
B45 C41 B46 65.3(4) ?
C42 C41 Si9 128.3(4) ?
B45 C41 Si9 118.8(4) ?
B46 C41 Si9 125.1(4) ?
C42 C41 Tb3 74.6(3) ?
B45 C41 Tb3 72.5(3) ?
B46 C41 Tb3 101.1(4) ?
Si9 C41 Tb3 133.5(3) ?
C41 C42 B43 111.4(5) ?
C41 C42 B46 64.3(4) ?
B43 C42 B46 65.4(4) ?
C41 C42 Si10 132.0(4) ?
B43 C42 Si10 113.7(4) ?
B46 C42 Si10 122.7(4) ?
C41 C42 Tb3 73.5(3) ?
B43 C42 Tb3 73.4(3) ?
B46 C42 Tb3 100.8(3) ?
Si10 C42 Tb3 135.4(3) ?
C42 B43 B44 106.2(5) ?
C42 B43 B46 61.4(4) ?
B44 B43 B46 61.8(4) ?
C42 B43 Li3 177.1(5) ?
B44 B43 Li3 72.1(5) ?
B46 B43 Li3 119.0(5) ?
C42 B43 Tb3 73.6(3) ?
B44 B43 Tb3 73.2(3) ?
B46 B43 Tb3 99.2(4) ?
Li3 B43 Tb3 103.5(4) ?
B45 B44 B43 104.9(5) ?
B45 B44 B46 62.7(4) ?
B43 B44 B46 62.1(4) ?
B45 B44 Li2 68.3(5) ?
B43 B44 Li2 172.9(6) ?
B46 B44 Li2 114.6(5) ?
B45 B44 Li3 170.3(5) ?
B43 B44 Li3 67.1(4) ?
B46 B44 Li3 115.4(5) ?
Li2 B44 Li3 119.4(5) ?
B45 B44 Tb3 70.7(3) ?
B43 B44 Tb3 71.7(3) ?
B46 B44 Tb3 98.5(4) ?
Li2 B44 Tb3 103.4(4) ?
Li3 B44 Tb3 100.8(4) ?
C41 B45 B44 106.9(5) ?
C41 B45 B46 61.5(4) ?
B44 B45 B46 62.1(4) ?
C41 B45 Li2 177.7(6) ?
B44 B45 Li2 71.3(5) ?
B46 B45 Li2 116.3(5) ?
C41 B45 Tb3 74.1(3) ?
B44 B45 Tb3 74.4(3) ?
B46 B45 Tb3 100.3(4) ?
Li2 B45 Tb3 106.4(4) ?
C42 B46 C41 52.0(3) ?
C42 B46 B44 95.7(5) ?
C41 B46 B44 95.4(5) ?
C42 B46 B43 53.2(4) ?
C41 B46 B43 92.9(5) ?
B44 B46 B43 56.1(4) ?
C42 B46 B45 92.7(5) ?
C41 B46 B45 53.2(4) ?
B44 B46 B45 55.2(4) ?
B43 B46 B45 95.3(5) ?
C52 C51 B55 110.8(5) ?
C52 C51 B56 63.9(4) ?
B55 C51 B56 67.4(4) ?
C52 C51 Si11 127.0(4) ?
B55 C51 Si11 120.6(4) ?
B56 C51 Si11 125.0(4) ?
C52 C51 Li6 69.1(4) ?
B55 C51 Li6 74.2(4) ?
B56 C51 Li6 99.6(5) ?
Si11 C51 Li6 135.4(4) ?
C51 C52 B53 110.8(5) ?
C51 C52 B56 63.2(4) ?
B53 C52 B56 67.2(4) ?
C51 C52 Si12 130.2(4) ?
B53 C52 Si12 118.1(5) ?
B56 C52 Si12 129.5(4) ?
C51 C52 Li6 70.2(4) ?
B53 C52 Li6 74.5(4) ?
B56 C52 Li6 99.8(4) ?
Si12 C52 Li6 130.5(4) ?
C52 B53 B54 106.3(5) ?
C52 B53 B56 60.5(4) ?
B54 B53 B56 61.9(4) ?
C52 B53 Li6 65.1(4) ?
B54 B53 Li6 75.4(4) ?
B56 B53 Li6 92.1(5) ?
C52 B53 Tb1 163.1(5) ?
B54 B53 Tb1 69.8(3) ?
B56 B53 Tb1 125.9(4) ?
Li6 B53 Tb1 98.2(3) ?
B53 B54 B55 105.4(5) ?
B53 B54 B56 63.5(4) ?
B55 B54 B56 63.5(4) ?
B53 B54 Li6 64.5(4) ?
B55 B54 Li6 64.7(4) ?
B56 B54 Li6 87.4(4) ?
B53 B54 Tb3 150.4(4) ?
B55 B54 Tb3 79.8(3) ?
B56 B54 Tb3 138.9(4) ?
Li6 B54 Tb3 93.5(3) ?
B53 B54 Tb1 75.8(4) ?
B55 B54 Tb1 156.8(4) ?
B56 B54 Tb1 132.5(4) ?
Li6 B54 Tb1 96.6(3) ?
Tb3 B54 Tb1 88.3(2) ?
C51 B55 B54 106.1(5) ?
C51 B55 B56 60.0(4) ?
B54 B55 B56 61.9(4) ?
C51 B55 Li6 65.5(4) ?
B54 B55 Li6 75.2(4) ?
B56 B55 Li6 91.9(5) ?
C51 B55 Tb3 157.4(4) ?
B54 B55 Tb3 66.1(3) ?
B56 B55 Tb3 124.7(4) ?
Li6 B55 Tb3 91.9(3) ?
C51 B56 C52 53.0(4) ?
C51 B56 B54 94.8(5) ?
C52 B56 B54 94.4(5) ?
C51 B56 B53 92.2(5) ?
C52 B56 B53 52.3(4) ?
B54 B56 B53 54.6(4) ?
C51 B56 B55 52.6(4) ?
C52 B56 B55 92.0(5) ?
B54 B56 B55 54.6(4) ?
B53 B56 B55 92.9(5) ?
C105 O101 C102 108.39(7) ?
C105 O101 Li1 124.6(5) ?
C102 O101 Li1 124.5(5) ?
O101 C102 C103 106.43(11) ?
C104 C103 C102 100.06(9) ?
C105 C104 C103 100.31(9) ?
O101 C105 C104 106.90(11) ?
C107 O106 C110 106.7(6) ?
C107 O106 Li2 124.6(6) ?
C110 O106 Li2 126.8(5) ?
O106 C107 C108 104.9(7) ?
C107 C108 C109 103.9(7) ?
C110 C109 C108 106.4(7) ?
O106 C110 C109 105.4(7) ?
C115 O111 C112 103.3(8) ?
C115 O111 Li3 130.8(7) ?
C112 O111 Li3 125.6(7) ?
C113 C112 O111 115.6(12) ?
C112 C113 C114 103.7(12) ?
C113 C114 C115 104.8(11) ?
O111 C115 C114 108.6(11) ?
C132 C131 C136 129.9(16) ?
C131 C132 C133 112.8(15) ?
C134 C133 C132 116.8(16) ?
C135 C134 C133 130.0(16) ?
C134 C135 C136 112.7(14) ?
C131 C136 C135 116.9(15) ?

loop_
_geom_bond_atom_site_label_1
_geom_bond_atom_site_label_2
_geom_bond_distance
_geom_bond_publ_flag
Tb1 O100 2.185(3) yes
Tb1 B14 2.684(7) yes
Tb1 B5 2.692(7) yes
Tb1 C1 2.700(5) yes
Tb1 B3 2.711(7) yes
Tb1 B54 2.717(7) yes
Tb1 C2 2.727(5) yes
Tb1 B4 2.737(7) yes
Tb1 B53 2.807(7) yes
Tb1 B15 2.856(7) yes
Tb2 O100 2.170(3) yes
Tb2 B34 2.664(6) yes
Tb2 B14 2.692(6) yes
Tb2 B25 2.704(7) yes
Tb2 C22 2.718(5) yes
Tb2 C21 2.728(5) yes
Tb2 B23 2.732(7) yes
Tb2 B24 2.764(7) yes
Tb2 B13 2.777(7) yes
Tb2 B35 2.876(7) yes
Tb3 O100 2.173(3) yes
Tb3 B54 2.672(6) yes
Tb3 B45 2.698(7) yes
Tb3 B34 2.712(6) yes
Tb3 C41 2.721(5) yes
Tb3 B43 2.732(7) yes
Tb3 C42 2.735(5) yes
Tb3 B44 2.754(7) yes
Tb3 B33 2.779(6) yes
Tb3 B55 2.877(7) yes
Li1 O101 1.884(11) yes
Li1 B3 2.340(13) yes
Li1 B25 2.349(12) yes
Li1 B4 2.367(12) yes
Li1 B24 2.386(13) yes
Li2 O106 1.884(12) yes
Li2 B23 2.336(13) yes
Li2 B45 2.344(13) yes
Li2 B24 2.362(13) yes
Li2 B44 2.390(13) yes
Li3 O111 1.880(11) yes
Li3 B43 2.334(13) yes
Li3 B5 2.354(14) yes
Li3 B4 2.372(14) yes
Li3 B44 2.411(13) yes
Li4 O120 1.842(11) yes
Li4 C12 2.150(12) yes
Li4 C11 2.160(11) yes
Li4 B15 2.298(12) yes
Li4 B13 2.316(12) yes
Li4 B14 2.472(12) yes
Li5 O120 1.849(11) yes
Li5 C32 2.158(11) yes
Li5 C31 2.166(11) yes
Li5 B35 2.302(12) yes
Li5 B33 2.311(12) yes
Li5 B34 2.467(12) yes
Li6 O120 1.861(11) yes
Li6 C52 2.158(11) yes
Li6 C51 2.173(11) yes
Li6 B53 2.293(13) yes
Li6 B55 2.298(13) yes
Li6 B54 2.459(12) yes
Si1 C63 1.857(7) ?
Si1 C62 1.860(8) ?
Si1 C61 1.865(7) ?
Si1 C1 1.889(6) ?
Si2 C66 1.855(8) ?
Si2 C64 1.859(8) ?
Si2 C65 1.863(7) ?
Si2 C2 1.883(6) ?
Si3 C67 1.854(8) ?
Si3 C68 1.858(9) ?
Si3 C69 1.861(8) ?
Si3 C11 1.879(6) ?
Si4 C71 1.843(9) ?
Si4 C72 1.860(8) ?
Si4 C70 1.860(8) ?
Si4 C12 1.883(6) ?
Si5 C74 1.851(7) ?
Si5 C75 1.852(7) ?
Si5 C73 1.864(8) ?
Si5 C21 1.878(6) ?
Si6 C77 1.855(7) ?
Si6 C76 1.864(7) ?
Si6 C78 1.865(7) ?
Si6 C22 1.884(6) ?
Si7 C81 1.849(8) ?
Si7 C79 1.853(7) ?
Si7 C80 1.877(7) ?
Si7 C31 1.881(6) ?
Si8 C82 1.856(7) ?
Si8 C84 1.863(8) ?
Si8 C83 1.866(7) ?
Si8 C32 1.879(6) ?
Si9 C86 1.862(8) ?
Si9 C87 1.863(10) ?
Si9 C85 1.871(10) ?
Si9 C41 1.876(6) ?
Si10 C89 1.842(8) ?
Si10 C88 1.872(9) ?
Si10 C90 1.879(8) ?
Si10 C42 1.884(6) ?
Si11 C91 1.855(7) ?
Si11 C92 1.861(7) ?
Si11 C93 1.871(7) ?
Si11 C51 1.879(6) ?
Si12 C94 1.855(9) ?
Si12 C96 1.871(9) ?
Si12 C95 1.877(9) ?
Si12 C52 1.878(6) ?
O120 C121 1.419(9) ?
C1 C2 1.500(8) ?
C1 B5 1.555(10) ?
C1 B6 1.693(10) ?
C2 B3 1.558(10) ?
C2 B6 1.707(10) ?
B3 B4 1.631(11) ?
B3 B6 1.773(10) ?
B4 B5 1.645(10) ?
B4 B6 1.792(10) ?
B5 B6 1.767(10) ?
C11 C12 1.508(8) ?
C11 B15 1.552(9) ?
C11 B16 1.700(9) ?
C12 B13 1.550(9) ?
C12 B16 1.696(9) ?
B13 B14 1.633(10) ?
B13 B16 1.801(10) ?
B14 B15 1.660(10) ?
B14 B16 1.776(9) ?
B15 B16 1.818(10) ?
C21 C22 1.505(8) ?
C21 B25 1.562(9) ?
C21 B26 1.701(9) ?
C22 B23 1.550(9) ?
C22 B26 1.706(9) ?
B23 B24 1.652(10) ?
B23 B26 1.767(10) ?
B24 B25 1.651(10) ?
B24 B26 1.779(10) ?
B25 B26 1.760(10) ?
C31 C32 1.509(8) ?
C31 B35 1.558(9) ?
C31 B36 1.681(9) ?
C32 B33 1.536(9) ?
C32 B36 1.697(9) ?
B33 B34 1.658(9) ?
B33 B36 1.790(10) ?
B34 B35 1.652(9) ?
B34 B36 1.776(9) ?
B35 B36 1.797(9) ?
C41 C42 1.497(8) ?
C41 B45 1.560(9) ?
C41 B46 1.711(9) ?
C42 B43 1.553(9) ?
C42 B46 1.702(9) ?
B43 B44 1.656(10) ?
B43 B46 1.763(11) ?
B44 B45 1.636(10) ?
B44 B46 1.759(10) ?
B45 B46 1.770(10) ?
C51 C52 1.509(8) ?
C51 B55 1.547(9) ?
C51 B56 1.687(9) ?
C52 B53 1.543(9) ?
C52 B56 1.698(10) ?
B53 B54 1.638(10) ?
B53 B56 1.797(10) ?
B54 B55 1.638(10) ?
B54 B56 1.772(9) ?
B55 B56 1.799(10) ?
O101 C105 1.397(4) ?
O101 C102 1.399(4) ?
C102 C103 1.497(5) ?
C103 C104 1.495(5) ?
C104 C105 1.494(5) ?
O106 C107 1.417(8) ?
O106 C110 1.449(8) ?
C107 C108 1.481(11) ?
C108 C109 1.521(12) ?
C109 C110 1.459(11) ?
O111 C115 1.313(14) ?
O111 C112 1.371(13) ?
C112 C113 1.35(2) ?
C113 C114 1.38(2) ?
C114 C115 1.48(2) ?
C131 C132 1.368(5) ?
C131 C136 1.368(5) ?
C132 C133 1.368(5) ?
C133 C134 1.368(5) ?
C134 C135 1.368(5) ?
C135 C136 1.368(5) ?
